data_9015294
loop_
_publ_author_name
'Alvaro, M.'
'Angel, R. J.'
'Camara, F.'

_publ_section_title
;
 High-pressure behavior of zoisite
 Note: P = 5.533 GPa
;
_journal_name_full 'American Mineralogist'
_journal_page_first 1165
_journal_page_last 1176
_journal_paper_doi 10.2138/am.2012.4014
_journal_volume 97
_journal_year 2012
_chemical_compound_source 'Merelani Hills, Tanzania'
_chemical_formula_sum 'Al3 Ca2 H O13 Si3'
_chemical_name_mineral Zoisite
_space_group_IT_number 62
_symmetry_space_group_name_Hall '-P 2ac 2n'
_symmetry_space_group_name_H-M 'P n m a'
_cell_angle_alpha 90
_cell_angle_beta 90
_cell_angle_gamma 90
_cell_formula_units_Z 4
_cell_length_a 16.0796
_cell_length_b 5.4721
_cell_length_c 9.8690
_cell_volume 868.365
_database_code_amcsd 0019076
_exptl_crystal_density_diffrn 3.475
_cod_original_formula_sum 'Si3 Al3 Ca2 O13 H'
_cod_database_code 9015294

loop_
_space_group_symop_operation_xyz
x,y,z
x,1/2-y,z
-x,1/2+y,-z
1/2-x,1/2+y,1/2+z
1/2+x,1/2-y,1/2-z
1/2+x,y,1/2-z
1/2-x,-y,1/2+z
-x,-y,-z

loop_
_atom_site_label
_atom_site_fract_x
_atom_site_fract_y
_atom_site_fract_z
_atom_site_U_iso_or_equiv
_atom_site_type_symbol
_atom_site_attached_hydrogens
Si1 0.41022 0.75000 0.27930 0.01150 Si 0
Si2 0.08008 0.25000 0.10590 0.01010 Si 0
Si3 0.16003 0.25000 0.43500 0.01050 Si 0
Al12 0.24889 0.99860 0.18780 0.01060 Al 0
Al3 0.10544 0.75000 0.29890 0.01090 Al 0
Ca1 0.36554 0.25000 0.43590 0.01370 Ca 0
Ca2 0.45466 0.25000 0.11090 0.01170 Ca 0
O1 0.12840 0.99290 0.14690 0.01110 O 0
O2 0.10130 0.01230 0.43130 0.01320 O 0
O3 0.35790 0.99450 0.24060 0.01230 O 0
O4 0.21890 0.75000 0.30200 0.00840 O 0
O5 0.22730 0.25000 0.31090 0.00840 O 0
O6 0.26930 0.75000 0.05880 0.01050 O 0
O7 0.98920 0.25000 0.16760 0.01710 O 0
O8 0.99610 0.75000 0.30180 0.01260 O 0
O9 0.42010 0.75000 0.44180 0.02700 O 0
O-H10 0.26200 0.25000 0.06670 0.01410 O 1

loop_
_cod_changelog_entry_id
_cod_changelog_entry_author
_cod_changelog_entry_date
_cod_changelog_entry_text
1
;cod-tools version 3.8.0
Id: cif_guess_AMCSD_atom_types 9574 2023-05-10 09:00:05Z saulius
;
2023-05-10T18:55:58+03:00
;Derived atom types and hydrogen counts
from atom names that follow the AMCSD naming convention
(Wat == water, O-H == hydroxyl).
;

loop_
_cod_related_entry_id
_cod_related_entry_database
_cod_related_entry_code
1 AMCSD 0019076
